data_4131539
loop_
_publ_author_name
'Wang, Sunewang R.'
'Arrowsmith, Merle'
'Braunschweig, Holger'
'Dewhurst, Rian D.'
'D\"omling, Michael'
'Mattock, James D.'
'Pranckevicius, Conor'
'Vargas, Alfredo'

_publ_section_title
;
 Monomeric 16-Electron \p-Diborene Complexes of Zn(II) and Cd(II).
;
_journal_issue 31
_journal_name_full 'Journal of the American Chemical Society'
_journal_page_first 10661
_journal_page_last 10664
_journal_paper_doi 10.1021/jacs.7b06644
_journal_volume 139
_journal_year 2017
_chemical_formula_moiety 'C34 H36 B2 Cl2 P2 Zn, 2(C6 H6)'
_chemical_formula_sum 'C46 H48 B2 Cl2 P2 Zn'
_chemical_formula_weight 820.67
_space_group_crystal_system monoclinic
_space_group_IT_number 15
_space_group_name_Hall '-C 2yc'
_space_group_name_H-M_alt 'C 1 2/c 1'
_atom_sites_solution_hydrogens geom
_audit_creation_method SHELXL-2014/7
_cell_angle_alpha 90
_cell_angle_beta 103.702(3)
_cell_angle_gamma 90
_cell_formula_units_Z 4
_cell_length_a 16.553(2)
_cell_length_b 10.0770(12)
_cell_length_c 25.796(4)
_cell_measurement_reflns_used 2740
_cell_measurement_temperature 103(2)
_cell_measurement_theta_max 23.57
_cell_measurement_theta_min 2.38
_cell_volume 4180.4(10)
_computing_cell_refinement 'Saint+ ver. 7.68A (Bruker AXS)'
_computing_data_collection 'APEX2 ver. 2014.9 (Bruker AXS)'
_computing_data_reduction 'Saint+ ver. 7.68A (Bruker AXS)'
_computing_molecular_graphics 'ShelXLe (Huebschle et all, 2011)'
_computing_publication_material 'SHELXL-2014/6 (Sheldrick, 2014) '
_computing_structure_refinement 'SHELXL-2014/7 (Sheldrick, 2014)'
_computing_structure_solution 'SHELXT 2014/4 (Sheldrick, 2014)'
_diffrn_ambient_temperature 103(2)
_diffrn_measured_fraction_theta_full 1.000
_diffrn_measured_fraction_theta_max 0.997
_diffrn_measurement_device_type 'Bruker X8-APEX II'
_diffrn_measurement_method '\f and \w scans'
_diffrn_radiation_type MoK\a
_diffrn_radiation_wavelength 0.71073
_diffrn_reflns_av_R_equivalents 0.1013
_diffrn_reflns_av_unetI/netI 0.0764
_diffrn_reflns_Laue_measured_fraction_full 1.000
_diffrn_reflns_Laue_measured_fraction_max 0.997
_diffrn_reflns_limit_h_max 21
_diffrn_reflns_limit_h_min -21
_diffrn_reflns_limit_k_max 12
_diffrn_reflns_limit_k_min -12
_diffrn_reflns_limit_l_max 22
_diffrn_reflns_limit_l_min -33
_diffrn_reflns_number 31050
_diffrn_reflns_point_group_measured_fraction_full 1.000
_diffrn_reflns_point_group_measured_fraction_max 0.997
_diffrn_reflns_theta_full 26.000
_diffrn_reflns_theta_max 27.143
_diffrn_reflns_theta_min 1.625
_diffrn_source 'rotating-anode X-ray tube or sealed X-ray tube'
_exptl_absorpt_coefficient_mu 0.824
_exptl_absorpt_correction_T_max 0.7455
_exptl_absorpt_correction_T_min 0.6388
_exptl_absorpt_correction_type multi-scan
_exptl_absorpt_process_details 'Sadabs 2014/4 (Bruker 2014)'
_exptl_crystal_colour colourless
_exptl_crystal_density_diffrn 1.304
_exptl_crystal_description block
_exptl_crystal_F_000 1712
_exptl_crystal_size_max 0.190
_exptl_crystal_size_mid 0.126
_exptl_crystal_size_min 0.090
_refine_diff_density_max 0.325
_refine_diff_density_min -0.429
_refine_diff_density_rms 0.078
_refine_ls_extinction_method none
_refine_ls_goodness_of_fit_ref 1.016
_refine_ls_hydrogen_treatment constr
_refine_ls_matrix_type full
_refine_ls_number_parameters 243
_refine_ls_number_reflns 4628
_refine_ls_number_restraints 0
_refine_ls_restrained_S_all 1.016
_refine_ls_R_factor_all 0.0778
_refine_ls_R_factor_gt 0.0444
_refine_ls_shift/su_max 0.001
_refine_ls_shift/su_mean 0.000
_refine_ls_structure_factor_coef Fsqd
_refine_ls_weighting_details 'w=1/[\s^2^(Fo^2^)+(0.0234P)^2^+5.7587P] where P=(Fo^2^+2Fc^2^)/3'
_refine_ls_weighting_scheme calc
_refine_ls_wR_factor_gt 0.0828
_refine_ls_wR_factor_ref 0.0933
_reflns_Friedel_coverage 0.000
_reflns_number_gt 3317
_reflns_number_total 4628
_reflns_threshold_expression 'I > 2\s(I)'
_cod_data_source_file ja7b06644_si_002.cif
_cod_data_source_block final_a
_cod_original_cell_volume 4180.4(9)
_cod_original_sg_symbol_H-M 'C 2/c'
_cod_database_code 4131539
_shelx_shelxl_version_number 2014/7
_shelx_space_group_comment
;
The symmetry employed for this shelxl refinement is uniquely defined
by the following loop, which should always be used as a source of
symmetry information in preference to the above space-group names.
They are only intended as comments.
;
_shelx_estimated_absorpt_t_min 0.859
_shelx_estimated_absorpt_t_max 0.930
_exptl_absorpt_special_details
;The crystal was immersed in a film of perfluoropolyether oil, 
mounted on a a glass fiber and transferred to stream of cold nitrogen.
;

loop_
_space_group_symop_operation_xyz
'x, y, z'
'-x, y, -z+1/2'
'x+1/2, y+1/2, z'
'-x+1/2, y+1/2, -z+1/2'
'-x, -y, -z'
'x, -y, z-1/2'
'-x+1/2, -y+1/2, -z'
'x+1/2, -y+1/2, z-1/2'

loop_
_atom_site_label
_atom_site_type_symbol
_atom_site_fract_x
_atom_site_fract_y
_atom_site_fract_z
_atom_site_U_iso_or_equiv
_atom_site_adp_type
_atom_site_occupancy
_atom_site_site_symmetry_order
_atom_site_calc_flag
_atom_site_refinement_flags_posn
_atom_site_refinement_flags_adp
_atom_site_refinement_flags_occupancy
Zn1 Zn 0.5000 0.50673(4) 0.7500 0.01643(12) Uani 1 2 d S T P
Cl1 Cl 0.61639(4) 0.63032(7) 0.76842(3) 0.02543(18) Uani 1 1 d . . .
P1 P 0.63559(4) 0.26438(7) 0.72864(3) 0.01506(16) Uani 1 1 d . . .
C1 C 0.46902(15) 0.2814(2) 0.66046(10) 0.0138(6) Uani 1 1 d . . .
C2 C 0.46310(15) 0.3882(2) 0.62373(10) 0.0148(6) Uani 1 1 d . . .
C3 C 0.50234(16) 0.5136(3) 0.63782(11) 0.0190(6) Uani 1 1 d . . .
H3 H 0.5363 0.5246 0.6728 0.023 Uiso 1 1 calc R U .
C4 C 0.49344(17) 0.6175(3) 0.60377(12) 0.0251(7) Uani 1 1 d . . .
H4 H 0.5196 0.6996 0.6156 0.030 Uiso 1 1 calc R U .
C5 C 0.44584(19) 0.6054(3) 0.55095(12) 0.0291(7) Uani 1 1 d . . .
H5 H 0.4395 0.6790 0.5273 0.035 Uiso 1 1 calc R U .
C6 C 0.40933(18) 0.4884(3) 0.53424(11) 0.0260(7) Uani 1 1 d . . .
H6 H 0.3784 0.4799 0.4983 0.031 Uiso 1 1 calc R U .
C7 C 0.41604(16) 0.3767(3) 0.56933(10) 0.0188(6) Uani 1 1 d . . .
C8 C 0.37756(16) 0.2573(3) 0.55188(11) 0.0193(6) Uani 1 1 d . . .
H8 H 0.3457 0.2501 0.5162 0.023 Uiso 1 1 calc R U .
C9 C 0.38451(16) 0.1478(3) 0.58543(10) 0.0185(6) Uani 1 1 d . . .
C10 C 0.34698(17) 0.0245(3) 0.56645(11) 0.0227(7) Uani 1 1 d . . .
H10 H 0.3154 0.0177 0.5306 0.027 Uiso 1 1 calc R U .
C11 C 0.35565(18) -0.0828(3) 0.59853(12) 0.0267(7) Uani 1 1 d . . .
H11 H 0.3300 -0.1642 0.5852 0.032 Uiso 1 1 calc R U .
C12 C 0.40277(17) -0.0748(3) 0.65192(11) 0.0227(6) Uani 1 1 d . . .
H12 H 0.4094 -0.1512 0.6741 0.027 Uiso 1 1 calc R U .
C13 C 0.43858(16) 0.0419(2) 0.67160(11) 0.0178(6) Uani 1 1 d . . .
H13 H 0.4694 0.0455 0.7077 0.021 Uiso 1 1 calc R U .
C14 C 0.43136(15) 0.1591(3) 0.63988(10) 0.0149(6) Uani 1 1 d . . .
C15 C 0.65089(17) 0.0953(3) 0.70951(11) 0.0200(6) Uani 1 1 d . . .
H15A H 0.6345 0.0341 0.7347 0.030 Uiso 1 1 calc R U .
H15B H 0.7096 0.0815 0.7099 0.030 Uiso 1 1 calc R U .
H15C H 0.6168 0.0786 0.6735 0.030 Uiso 1 1 calc R U .
C16 C 0.68163(16) 0.3630(3) 0.68474(11) 0.0204(6) Uani 1 1 d . . .
H16A H 0.6849 0.4558 0.6964 0.031 Uiso 1 1 calc R U .
H16B H 0.6473 0.3568 0.6482 0.031 Uiso 1 1 calc R U .
H16C H 0.7377 0.3299 0.6858 0.031 Uiso 1 1 calc R U .
C17 C 0.70582(16) 0.2865(3) 0.79283(10) 0.0206(6) Uani 1 1 d . . .
H17A H 0.7002 0.3768 0.8057 0.031 Uiso 1 1 calc R U .
H17B H 0.7631 0.2724 0.7897 0.031 Uiso 1 1 calc R U .
H17C H 0.6925 0.2223 0.8181 0.031 Uiso 1 1 calc R U .
C18 C 0.78414(18) 0.4435(3) 0.91233(11) 0.0239(7) Uani 1 1 d . . .
H18 H 0.7392 0.3827 0.9024 0.029 Uiso 1 1 calc R U .
C19 C 0.86463(18) 0.3985(3) 0.92090(11) 0.0248(7) Uani 1 1 d . . .
H19 H 0.8751 0.3068 0.9170 0.030 Uiso 1 1 calc R U .
C20 C 0.92996(18) 0.4857(3) 0.93509(11) 0.0271(7) Uani 1 1 d . . .
H20 H 0.9855 0.4548 0.9405 0.032 Uiso 1 1 calc R U .
C21 C 0.91427(17) 0.6191(3) 0.94144(10) 0.0240(7) Uani 1 1 d . . .
H21 H 0.9592 0.6797 0.9516 0.029 Uiso 1 1 calc R U .
C22 C 0.83333(18) 0.6641(3) 0.93294(11) 0.0251(7) Uani 1 1 d . . .
H22 H 0.8226 0.7555 0.9374 0.030 Uiso 1 1 calc R U .
C23 C 0.76820(17) 0.5764(3) 0.91806(11) 0.0225(6) Uani 1 1 d . . .
H23 H 0.7125 0.6073 0.9117 0.027 Uiso 1 1 calc R U .
B1 B 0.51725(18) 0.2922(3) 0.72319(12) 0.0149(6) Uani 1 1 d . . .

loop_
_atom_site_aniso_label
_atom_site_aniso_U_11
_atom_site_aniso_U_22
_atom_site_aniso_U_33
_atom_site_aniso_U_23
_atom_site_aniso_U_13
_atom_site_aniso_U_12
Zn1 0.0145(2) 0.0109(2) 0.0246(3) 0.000 0.00609(19) 0.000
Cl1 0.0199(4) 0.0214(4) 0.0378(4) -0.0119(3) 0.0125(3) -0.0079(3)
P1 0.0137(3) 0.0150(4) 0.0168(4) -0.0025(3) 0.0044(3) -0.0003(3)
C1 0.0106(13) 0.0156(13) 0.0170(14) 0.0003(11) 0.0066(11) 0.0003(10)
C2 0.0143(13) 0.0156(14) 0.0164(14) 0.0021(11) 0.0076(11) 0.0035(11)
C3 0.0198(14) 0.0182(14) 0.0212(15) 0.0021(12) 0.0090(12) -0.0013(12)
C4 0.0232(16) 0.0202(15) 0.0367(19) 0.0038(13) 0.0169(14) -0.0014(12)
C5 0.0339(18) 0.0260(17) 0.0325(19) 0.0143(14) 0.0179(15) 0.0081(14)
C6 0.0277(16) 0.0336(18) 0.0183(16) 0.0082(13) 0.0084(13) 0.0123(14)
C7 0.0172(14) 0.0237(15) 0.0178(15) 0.0034(12) 0.0088(12) 0.0063(12)
C8 0.0154(14) 0.0278(16) 0.0140(14) -0.0026(12) 0.0022(11) 0.0055(12)
C9 0.0134(13) 0.0234(15) 0.0195(15) -0.0040(12) 0.0056(12) 0.0006(12)
C10 0.0179(15) 0.0263(17) 0.0236(16) -0.0096(13) 0.0043(13) -0.0037(12)
C11 0.0241(16) 0.0223(16) 0.0361(19) -0.0131(14) 0.0120(14) -0.0103(13)
C12 0.0274(16) 0.0151(14) 0.0288(17) -0.0004(12) 0.0129(14) -0.0050(12)
C13 0.0192(14) 0.0160(14) 0.0190(15) -0.0038(11) 0.0061(12) -0.0024(11)
C14 0.0131(13) 0.0172(14) 0.0159(14) -0.0031(11) 0.0067(11) 0.0000(11)
C15 0.0185(14) 0.0196(14) 0.0228(16) -0.0023(12) 0.0068(12) 0.0039(12)
C16 0.0157(14) 0.0224(15) 0.0247(16) -0.0012(12) 0.0082(12) -0.0004(12)
C17 0.0137(14) 0.0263(16) 0.0214(16) -0.0035(12) 0.0036(12) -0.0004(12)
C18 0.0258(16) 0.0302(16) 0.0168(16) -0.0048(13) 0.0071(13) -0.0097(13)
C19 0.0331(18) 0.0222(16) 0.0235(17) 0.0012(12) 0.0149(14) 0.0032(13)
C20 0.0216(16) 0.0396(19) 0.0205(16) 0.0042(14) 0.0061(13) 0.0101(14)
C21 0.0230(15) 0.0325(17) 0.0173(15) -0.0049(13) 0.0062(13) -0.0091(13)
C22 0.0331(18) 0.0210(15) 0.0242(17) 0.0009(12) 0.0127(14) 0.0013(13)
C23 0.0166(15) 0.0311(17) 0.0206(16) 0.0042(13) 0.0059(12) 0.0040(13)
B1 0.0117(15) 0.0090(14) 0.0240(18) -0.0009(12) 0.0044(13) -0.0040(12)

loop_
_atom_type_symbol
_atom_type_description
_atom_type_scat_dispersion_real
_atom_type_scat_dispersion_imag
_atom_type_scat_source
C C 0.0033 0.0016 'International Tables Vol C Tables 4.2.6.8 and 6.1.1.4'
H H 0.0000 0.0000 'International Tables Vol C Tables 4.2.6.8 and 6.1.1.4'
B B 0.0013 0.0007 'International Tables Vol C Tables 4.2.6.8 and 6.1.1.4'
Cl Cl 0.1484 0.1585 'International Tables Vol C Tables 4.2.6.8 and 6.1.1.4'
P P 0.1023 0.0942 'International Tables Vol C Tables 4.2.6.8 and 6.1.1.4'
Zn Zn 0.2839 1.4301 'International Tables Vol C Tables 4.2.6.8 and 6.1.1.4'

loop_
_geom_angle_atom_site_label_1
_geom_angle_atom_site_label_2
_geom_angle_atom_site_label_3
_geom_angle
_geom_angle_site_symmetry_1
_geom_angle_site_symmetry_3
Cl1 Zn1 Cl1 112.73(4) . 2_656
Cl1 Zn1 B1 114.93(7) . .
Cl1 Zn1 B1 128.03(8) 2_656 .
Cl1 Zn1 B1 128.03(8) . 2_656
Cl1 Zn1 B1 114.93(7) 2_656 2_656
B1 Zn1 B1 41.01(15) . 2_656
C17 P1 C16 103.45(13) . .
C17 P1 C15 105.45(13) . .
C16 P1 C15 103.90(13) . .
C17 P1 B1 117.90(13) . .
C16 P1 B1 116.20(13) . .
C15 P1 B1 108.60(12) . .
C2 C1 C14 116.8(2) . .
C2 C1 B1 123.5(2) . .
C14 C1 B1 119.7(2) . .
C1 C2 C3 123.0(2) . .
C1 C2 C7 121.6(2) . .
C3 C2 C7 115.3(2) . .
C4 C3 C2 123.2(3) . .
C4 C3 H3 118.4 . .
C2 C3 H3 118.4 . .
C3 C4 C5 120.7(3) . .
C3 C4 H4 119.6 . .
C5 C4 H4 119.6 . .
C6 C5 C4 119.4(3) . .
C6 C5 H5 120.3 . .
C4 C5 H5 120.3 . .
C5 C6 C7 121.6(3) . .
C5 C6 H6 119.2 . .
C7 C6 H6 119.2 . .
C8 C7 C6 121.1(3) . .
C8 C7 C2 119.2(2) . .
C6 C7 C2 119.7(3) . .
C7 C8 C9 121.5(2) . .
C7 C8 H8 119.2 . .
C9 C8 H8 119.2 . .
C8 C9 C10 120.9(3) . .
C8 C9 C14 119.4(2) . .
C10 C9 C14 119.7(2) . .
C11 C10 C9 121.0(3) . .
C11 C10 H10 119.5 . .
C9 C10 H10 119.5 . .
C10 C11 C12 120.4(3) . .
C10 C11 H11 119.8 . .
C12 C11 H11 119.8 . .
C13 C12 C11 120.2(3) . .
C13 C12 H12 119.9 . .
C11 C12 H12 119.9 . .
C12 C13 C14 122.2(3) . .
C12 C13 H13 118.9 . .
C14 C13 H13 118.9 . .
C13 C14 C1 122.2(2) . .
C13 C14 C9 116.5(2) . .
C1 C14 C9 121.3(2) . .
P1 C15 H15A 109.5 . .
P1 C15 H15B 109.5 . .
H15A C15 H15B 109.5 . .
P1 C15 H15C 109.5 . .
H15A C15 H15C 109.5 . .
H15B C15 H15C 109.5 . .
P1 C16 H16A 109.5 . .
P1 C16 H16B 109.5 . .
H16A C16 H16B 109.5 . .
P1 C16 H16C 109.5 . .
H16A C16 H16C 109.5 . .
H16B C16 H16C 109.5 . .
P1 C17 H17A 109.5 . .
P1 C17 H17B 109.5 . .
H17A C17 H17B 109.5 . .
P1 C17 H17C 109.5 . .
H17A C17 H17C 109.5 . .
H17B C17 H17C 109.5 . .
C19 C18 C23 120.3(3) . .
C19 C18 H18 119.8 . .
C23 C18 H18 119.8 . .
C20 C19 C18 120.3(3) . .
C20 C19 H19 119.9 . .
C18 C19 H19 119.9 . .
C19 C20 C21 119.6(3) . .
C19 C20 H20 120.2 . .
C21 C20 H20 120.2 . .
C22 C21 C20 120.1(3) . .
C22 C21 H21 120.0 . .
C20 C21 H21 120.0 . .
C23 C22 C21 120.0(3) . .
C23 C22 H22 120.0 . .
C21 C22 H22 120.0 . .
C22 C23 C18 119.7(3) . .
C22 C23 H23 120.1 . .
C18 C23 H23 120.1 . .
B1 B1 C1 131.3(3) 2_656 .
B1 B1 P1 119.4(3) 2_656 .
C1 B1 P1 108.03(18) . .
B1 B1 Zn1 69.50(7) 2_656 .
C1 B1 Zn1 107.08(17) . .
P1 B1 Zn1 107.85(12) . .

loop_
_geom_bond_atom_site_label_1
_geom_bond_atom_site_label_2
_geom_bond_distance
_geom_bond_site_symmetry_2
Zn1 Cl1 2.2483(7) .
Zn1 Cl1 2.2483(7) 2_656
Zn1 B1 2.308(3) .
Zn1 B1 2.308(3) 2_656
P1 C17 1.797(3) .
P1 C16 1.806(3) .
P1 C15 1.809(3) .
P1 B1 1.951(3) .
C1 C2 1.421(3) .
C1 C14 1.426(3) .
C1 B1 1.630(4) .
C2 C3 1.428(3) .
C2 C7 1.439(4) .
C3 C4 1.352(4) .
C3 H3 0.9500 .
C4 C5 1.408(4) .
C4 H4 0.9500 .
C5 C6 1.348(4) .
C5 H5 0.9500 .
C6 C7 1.432(4) .
C6 H6 0.9500 .
C7 C8 1.386(4) .
C8 C9 1.390(4) .
C8 H8 0.9500 .
C9 C10 1.423(4) .
C9 C14 1.439(4) .
C10 C11 1.349(4) .
C10 H10 0.9500 .
C11 C12 1.415(4) .
C11 H11 0.9500 .
C12 C13 1.360(4) .
C12 H12 0.9500 .
C13 C14 1.425(4) .
C13 H13 0.9500 .
C15 H15A 0.9800 .
C15 H15B 0.9800 .
C15 H15C 0.9800 .
C16 H16A 0.9800 .
C16 H16B 0.9800 .
C16 H16C 0.9800 .
C17 H17A 0.9800 .
C17 H17B 0.9800 .
C17 H17C 0.9800 .
C18 C19 1.375(4) .
C18 C23 1.380(4) .
C18 H18 0.9500 .
C19 C20 1.374(4) .
C19 H19 0.9500 .
C20 C21 1.386(4) .
C20 H20 0.9500 .
C21 C22 1.382(4) .
C21 H21 0.9500 .
C22 C23 1.376(4) .
C22 H22 0.9500 .
C23 H23 0.9500 .
B1 B1 1.617(6) 2_656

loop_
_geom_torsion_atom_site_label_1
_geom_torsion_atom_site_label_2
_geom_torsion_atom_site_label_3
_geom_torsion_atom_site_label_4
_geom_torsion
_geom_torsion_site_symmetry_4
C14 C1 C2 C3 -175.9(2) .
B1 C1 C2 C3 3.0(4) .
C14 C1 C2 C7 4.6(3) .
B1 C1 C2 C7 -176.5(2) .
C1 C2 C3 C4 -176.6(2) .
C7 C2 C3 C4 3.0(4) .
C2 C3 C4 C5 -2.0(4) .
C3 C4 C5 C6 -0.5(4) .
C4 C5 C6 C7 1.6(4) .
C5 C6 C7 C8 179.3(3) .
C5 C6 C7 C2 -0.4(4) .
C1 C2 C7 C8 -1.9(4) .
C3 C2 C7 C8 178.5(2) .
C1 C2 C7 C6 177.8(2) .
C3 C2 C7 C6 -1.8(3) .
C6 C7 C8 C9 179.2(2) .
C2 C7 C8 C9 -1.1(4) .
C7 C8 C9 C10 -177.9(2) .
C7 C8 C9 C14 1.2(4) .
C8 C9 C10 C11 178.1(3) .
C14 C9 C10 C11 -1.0(4) .
C9 C10 C11 C12 -0.2(4) .
C10 C11 C12 C13 1.1(4) .
C11 C12 C13 C14 -0.7(4) .
C12 C13 C14 C1 -179.9(2) .
C12 C13 C14 C9 -0.5(4) .
C2 C1 C14 C13 175.0(2) .
B1 C1 C14 C13 -3.9(4) .
C2 C1 C14 C9 -4.4(3) .
B1 C1 C14 C9 176.7(2) .
C8 C9 C14 C13 -177.8(2) .
C10 C9 C14 C13 1.3(4) .
C8 C9 C14 C1 1.6(4) .
C10 C9 C14 C1 -179.3(2) .
C23 C18 C19 C20 -0.2(4) .
C18 C19 C20 C21 0.9(4) .
C19 C20 C21 C22 -0.7(4) .
C20 C21 C22 C23 -0.1(4) .
C21 C22 C23 C18 0.8(4) .
C19 C18 C23 C22 -0.6(4) .
C2 C1 B1 B1 110.9(2) 2_656
C14 C1 B1 B1 -70.2(3) 2_656
C2 C1 B1 P1 -82.4(3) .
C14 C1 B1 P1 96.4(2) .
C2 C1 B1 Zn1 33.5(3) .
C14 C1 B1 Zn1 -147.67(19) .
